data_7043648
loop_
_publ_author_name
'Xie, Zhu-Lin'
'Durgaprasad, Gummadi'
'Ali, Azim K.'
'Rose, Michael J.'

_publ_section_title
;
 Substitution reactions of iron(ii) carbamoyl-thioether complexes related
 to mono-iron hydrogenase
;
_journal_name_full 'Dalton Trans.'
_journal_paper_doi 10.1039/C7DT01696D
_journal_year 2017
_chemical_formula_moiety 'C55 H34 B Cl3 F24 Fe N3 O3 S'
_chemical_formula_sum 'C55 H34 B Cl3 F24 Fe N3 O3 S'
_chemical_formula_weight 1445.92
_chemical_name_systematic
;
 ?
;
_space_group_crystal_system triclinic
_space_group_IT_number 2
_space_group_name_Hall '-P 1'
_space_group_name_H-M_alt 'P -1'
_symmetry_space_group_name_Hall '-P 1'
_symmetry_space_group_name_H-M 'P -1'
_atom_sites_solution_hydrogens geom
_audit_creation_method SHELXL-2013
_audit_update_record
;
2017-06-08 deposited with the CCDC.
2017-06-22 downloaded from the CCDC.
;
_cell_angle_alpha 89.575(2)
_cell_angle_beta 71.762(2)
_cell_angle_gamma 79.118(2)
_cell_formula_units_Z 2
_cell_length_a 13.0380(10)
_cell_length_b 14.2685(11)
_cell_length_c 16.8688(13)
_cell_measurement_reflns_used 46185
_cell_measurement_temperature 153(2)
_cell_measurement_theta_max 25.0
_cell_measurement_theta_min 3.0
_cell_volume 2922.4(4)
_computing_cell_refinement 'CrystalClear (Rigaku Inc., 2008)'
_computing_data_collection 'CrystalClear (Rigaku Inc., 2008)'
_computing_data_reduction 'CrystalClear (Rigaku Inc., 2008)'
_computing_molecular_graphics 'XL SHELXTL/PC, Siemens Analytical'
_computing_publication_material 'BRUKER SHELXTL'
_computing_structure_refinement 'XL SHELXTL/PC, Siemens Analytical'
_computing_structure_solution
;

SIR97 - Altomare A., Burla M.C., Camalli M., Cascarano G.L., Giacovazzo C., 
Guagliardi A., Moliterni A.G.G., Polidori G.,Spagna R.
;
_diffrn_ambient_temperature 153(2)
_diffrn_measured_fraction_theta_full 0.974
_diffrn_measured_fraction_theta_max 0.998
_diffrn_measurement_device_type 'Rigaku AFC-12 with Saturn 724+ CCD'
_diffrn_measurement_method \w-scans
_diffrn_radiation_type MoK\a
_diffrn_radiation_wavelength 0.71073
_diffrn_reflns_av_R_equivalents 0.1512
_diffrn_reflns_av_unetI/netI 0.1480
_diffrn_reflns_Laue_measured_fraction_full 0.974
_diffrn_reflns_Laue_measured_fraction_max 0.998
_diffrn_reflns_limit_h_max 15
_diffrn_reflns_limit_h_min -15
_diffrn_reflns_limit_k_max 16
_diffrn_reflns_limit_k_min -16
_diffrn_reflns_limit_l_max 20
_diffrn_reflns_limit_l_min -20
_diffrn_reflns_number 46185
_diffrn_reflns_point_group_measured_fraction_full 0.974
_diffrn_reflns_point_group_measured_fraction_max 0.998
_diffrn_reflns_theta_full 25.242
_diffrn_reflns_theta_max 25.026
_diffrn_reflns_theta_min 3.003
_diffrn_source 'fine-focus sealed tube'
_exptl_absorpt_coefficient_mu 0.555
_exptl_absorpt_correction_T_max 0.9466
_exptl_absorpt_correction_T_min 0.9264
_exptl_absorpt_correction_type multi-scan
_exptl_absorpt_process_details
;
Abscor. T. Higashi (2001). The Rigaku Corporation, Tokyo, Japan.
;
_exptl_crystal_colour yellow
_exptl_crystal_density_diffrn 1.643
_exptl_crystal_description block
_exptl_crystal_F_000 1446
_exptl_crystal_size_max 0.140
_exptl_crystal_size_mid 0.120
_exptl_crystal_size_min 0.100
_refine_diff_density_max 0.989
_refine_diff_density_min -0.763
_refine_diff_density_rms 0.102
_refine_ls_extinction_method none
_refine_ls_goodness_of_fit_ref 1.029
_refine_ls_hydrogen_treatment constr
_refine_ls_matrix_type full
_refine_ls_number_parameters 821
_refine_ls_number_reflns 10308
_refine_ls_number_restraints 546
_refine_ls_restrained_S_all 1.028
_refine_ls_R_factor_all 0.1600
_refine_ls_R_factor_gt 0.0838
_refine_ls_shift/su_max 0.000
_refine_ls_shift/su_mean 0.000
_refine_ls_structure_factor_coef Fsqd
_refine_ls_weighting_details 'w=1/[\s^2^(Fo^2^)+(0.0385P)^2^+9.1565P] where P=(Fo^2^+2Fc^2^)/3'
_refine_ls_weighting_scheme calc
_refine_ls_wR_factor_gt 0.1446
_refine_ls_wR_factor_ref 0.1761
_reflns_Friedel_coverage 0.000
_reflns_number_gt 5819
_reflns_number_total 10308
_reflns_threshold_expression 'I > 2\s(I)'
_cod_data_source_file c7dt01696d2.cif
_cod_data_source_block 2c
_cod_depositor_comments
;
The following automatic conversions were performed:

'_exptl_absorpt_correction_type' value 'Multi-scan' changed to
'multi-scan' according to
/home/data/users/saulius/crontab/automatic-downloads/rss-feeds/RSC/lib/dictionaries/cif_core.dic
dictionary named 'cif_core.dic' version 2.4.2 from 2011-04-26.

Automatic conversion script
Id: cif_fix_values 4973 2017-02-22 13:04:09Z antanas 
;
_cod_database_code 7043648
_shelx_space_group_comment
;
The symmetry employed for this shelxl refinement is uniquely defined
by the following loop, which should always be used as a source of
symmetry information in preference to the above space-group names.
They are only intended as comments.
;
_shelx_estimated_absorpt_t_min 0.926
_shelx_estimated_absorpt_t_max 0.947
_shelxl_version_number 2013-4

loop_
_space_group_symop_operation_xyz
'x, y, z'
'-x, -y, -z'

loop_
_atom_site_label
_atom_site_type_symbol
_atom_site_fract_x
_atom_site_fract_y
_atom_site_fract_z
_atom_site_U_iso_or_equiv
_atom_site_adp_type
_atom_site_occupancy
_atom_site_site_symmetry_order
_atom_site_calc_flag
_atom_site_refinement_flags_posn
_atom_site_refinement_flags_adp
C1 C 0.8484(5) 0.0295(4) 0.1821(4) 0.0206(15) Uani 1 1 d . U
C2 C 0.7537(5) 0.0989(4) 0.1889(4) 0.0226(15) Uani 1 1 d . U
H2 H 0.7406 0.1275 0.1411 0.027 Uiso 1 1 calc R U
C3 C 0.6809(5) 0.1235(4) 0.2676(4) 0.0252(16) Uani 1 1 d . U
H3 H 0.6141 0.1681 0.2748 0.030 Uiso 1 1 calc R U
C4 C 0.7039(5) 0.0839(4) 0.3363(4) 0.0214(15) Uani 1 1 d . U
H4 H 0.6539 0.1023 0.3907 0.026 Uiso 1 1 calc R U
C5 C 0.7997(5) 0.0175(4) 0.3261(4) 0.0184(14) Uani 1 1 d . U
C6 C 0.8314(5) -0.0133(4) 0.4017(4) 0.0194(14) Uani 1 1 d . U
C7 C 0.8025(5) 0.0574(4) 0.4676(4) 0.0221(15) Uani 1 1 d . U
H7 H 0.7678 0.1202 0.4603 0.026 Uiso 1 1 calc R U
C8 C 0.8226(5) 0.0382(5) 0.5408(4) 0.0300(17) Uani 1 1 d . U
H8 H 0.8004 0.0869 0.5842 0.036 Uiso 1 1 calc R U
C9 C 0.8755(6) -0.0522(5) 0.5526(4) 0.0344(18) Uani 1 1 d . U
H9 H 0.8895 -0.0655 0.6040 0.041 Uiso 1 1 calc R U
C10 C 0.9075(5) -0.1223(5) 0.4892(4) 0.0306(17) Uani 1 1 d . U
H10 H 0.9440 -0.1842 0.4972 0.037 Uiso 1 1 calc R U
C11 C 0.8873(5) -0.1039(4) 0.4138(4) 0.0206(15) Uani 1 1 d . U
C12 C 1.0369(5) -0.2777(5) 0.3566(4) 0.0328(18) Uani 1 1 d . U
H12A H 1.0931 -0.2421 0.3596 0.049 Uiso 1 1 calc R U
H12B H 1.0696 -0.3282 0.3119 0.049 Uiso 1 1 calc R U
H12C H 1.0088 -0.3065 0.4100 0.049 Uiso 1 1 calc R U
C13 C 1.0204(5) -0.0646(4) 0.1057(4) 0.0207(15) Uani 1 1 d . U
C14 C 1.0825(5) -0.0670(5) 0.2419(4) 0.0245(16) Uani 1 1 d . U
C15 C 1.1088(6) -0.2198(5) 0.1664(4) 0.0271(16) Uani 1 1 d . U
C16 C 0.7920(5) -0.1949(4) 0.2048(4) 0.0280(16) Uani 1 1 d . U
H16 H 0.7603 -0.1615 0.2580 0.034 Uiso 1 1 calc R U
C17 C 0.7270(6) -0.2427(5) 0.1752(5) 0.0389(19) Uani 1 1 d . U
H17 H 0.6523 -0.2414 0.2069 0.047 Uiso 1 1 calc R U
C18 C 0.7739(7) -0.2925(5) 0.0978(5) 0.046(2) Uani 1 1 d . U
H18 H 0.7325 -0.3277 0.0763 0.055 Uiso 1 1 calc R U
C19 C 0.8807(6) -0.2898(5) 0.0532(5) 0.0400(19) Uani 1 1 d . U
H19 H 0.9134 -0.3213 -0.0008 0.048 Uiso 1 1 calc R U
C20 C 0.9403(6) -0.2414(4) 0.0865(4) 0.0278(16) Uani 1 1 d . U
H20 H 1.0149 -0.2414 0.0552 0.033 Uiso 1 1 calc R U
C21 C 0.6394(4) 0.7521(4) 0.6822(4) 0.0159(14) Uani 1 1 d . U
C22 C 0.6285(5) 0.7500(4) 0.6028(4) 0.0169(14) Uani 1 1 d . U
H22 H 0.6398 0.6898 0.5744 0.020 Uiso 1 1 calc R U
C23 C 0.6014(5) 0.8335(4) 0.5630(4) 0.0171(14) Uani 1 1 d . U
C24 C 0.5916(5) 0.8265(4) 0.4776(4) 0.0201(14) Uani 1 1 d . U
C25 C 0.5808(4) 0.9217(4) 0.6039(4) 0.0197(14) Uani 1 1 d . U
H25 H 0.5628 0.9786 0.5775 0.024 Uiso 1 1 calc R U
C26 C 0.5868(5) 0.9254(4) 0.6839(4) 0.0152(13) Uani 1 1 d . U
C27 C 0.5577(5) 1.0205(4) 0.7313(4) 0.0235(15) Uani 1 1 d . U
C28 C 0.6158(4) 0.8422(4) 0.7223(4) 0.0186(14) Uani 1 1 d . U
H28 H 0.6195 0.8471 0.7774 0.022 Uiso 1 1 calc R U
C29 C 0.7860(4) 0.6540(4) 0.7524(3) 0.0124(13) Uani 1 1 d . U
C30 C 0.8570(5) 0.7196(4) 0.7259(4) 0.0151(13) Uani 1 1 d . U
H30 H 0.8358 0.7725 0.6961 0.018 Uiso 1 1 calc R U
C31 C 0.9562(5) 0.7095(4) 0.7417(4) 0.0180(14) Uani 1 1 d . U
C32 C 1.0301(6) 0.7775(5) 0.7095(5) 0.0330(18) Uani 1 1 d . U
C33 C 0.9896(5) 0.6341(4) 0.7862(4) 0.0210(15) Uani 1 1 d . U
H33 H 1.0570 0.6278 0.7981 0.025 Uiso 1 1 calc R U
C34 C 0.9222(5) 0.5685(4) 0.8126(4) 0.0178(14) Uani 1 1 d . U
C35 C 0.9595(5) 0.4839(5) 0.8568(4) 0.0279(16) Uani 1 1 d . U
C36 C 0.8240(5) 0.5782(4) 0.7954(4) 0.0185(14) Uani 1 1 d . U
H36 H 0.7802 0.5312 0.8137 0.022 Uiso 1 1 calc R U
C37 C 0.5671(4) 0.6531(4) 0.8155(4) 0.0132(13) Uani 1 1 d . U
C38 C 0.5717(5) 0.6547(4) 0.8975(4) 0.0204(15) Uani 1 1 d . U
H38 H 0.6384 0.6621 0.9061 0.024 Uiso 1 1 calc R U
C39 C 0.4829(5) 0.6459(4) 0.9661(4) 0.0219(15) Uani 1 1 d . U
C40 C 0.4929(6) 0.6475(5) 1.0510(4) 0.0310(17) Uani 1 1 d . U
C41 C 0.3839(5) 0.6363(4) 0.9560(4) 0.0217(15) Uani 1 1 d . U
H41 H 0.3228 0.6298 1.0030 0.026 Uiso 1 1 calc R U
C42 C 0.3753(5) 0.6364(4) 0.8762(4) 0.0188(14) Uani 1 1 d . U
C43 C 0.2684(5) 0.6236(5) 0.8658(4) 0.0304(17) Uani 1 1 d . U
C44 C 0.4649(5) 0.6448(4) 0.8072(4) 0.0155(13) Uani 1 1 d . U
H44 H 0.4570 0.6449 0.7531 0.019 Uiso 1 1 calc R U
C45 C 0.6982(5) 0.5581(4) 0.6703(4) 0.0171(14) Uani 1 1 d . U
C46 C 0.6505(5) 0.4777(4) 0.6924(4) 0.0156(13) Uani 1 1 d . U
H46 H 0.5971 0.4785 0.7459 0.019 Uiso 1 1 calc R U
C47 C 0.6788(5) 0.3958(4) 0.6380(4) 0.0187(14) Uani 1 1 d . U
C48 C 0.6284(6) 0.3113(5) 0.6678(4) 0.0302(17) Uani 1 1 d . U
C49 C 0.7551(5) 0.3925(4) 0.5595(4) 0.0219(15) Uani 1 1 d . U
H49 H 0.7727 0.3382 0.5221 0.026 Uiso 1 1 calc R U
C50 C 0.8055(5) 0.4702(4) 0.5365(4) 0.0192(14) Uani 1 1 d . U
C51 C 0.8859(6) 0.4670(5) 0.4512(4) 0.0332(17) Uani 1 1 d . U
C52 C 0.7782(5) 0.5498(4) 0.5905(4) 0.0182(14) Uani 1 1 d . U
H52 H 0.8151 0.6015 0.5732 0.022 Uiso 1 1 calc R U
C54 C 0.4850(6) 0.4535(5) 0.4953(5) 0.0372(19) Uani 1 1 d . U
H54A H 0.4153 0.4638 0.4816 0.045 Uiso 1 1 calc R U
H54B H 0.4733 0.4212 0.5486 0.045 Uiso 1 1 calc R U
C55 C 0.6555(6) 0.0260(5) 0.9713(5) 0.042(2) Uani 1 1 d . U
H55A H 0.6165 0.0230 0.9298 0.050 Uiso 1 1 calc R U
H55B H 0.7239 0.0498 0.9437 0.050 Uiso 1 1 calc R U
C56 C 0.6829(7) -0.0706(5) 1.0013(5) 0.052(2) Uani 1 1 d . U
H56A H 0.6145 -0.0937 1.0305 0.062 Uiso 1 1 calc R U
H56B H 0.7246 -0.0683 1.0410 0.062 Uiso 1 1 calc R U
B1 B 0.6715(5) 0.6552(5) 0.7305(4) 0.0167(16) Uani 1 1 d . U
F1 F 0.6457(4) 0.7445(3) 0.4347(2) 0.0492(12) Uani 1 1 d . U
F2 F 0.4864(3) 0.8338(3) 0.4794(2) 0.0398(10) Uani 1 1 d . U
F3 F 0.6262(3) 0.8967(3) 0.4299(2) 0.0388(10) Uani 1 1 d . U
F4 F 0.4518(3) 1.0399(3) 0.7799(3) 0.0524(13) Uani 1 1 d . U
F5 F 0.5672(4) 1.0938(3) 0.6822(3) 0.0522(12) Uani 1 1 d . U
F6 F 0.6163(4) 1.0279(3) 0.7810(3) 0.0539(13) Uani 1 1 d . U
F7 F 1.0234(5) 0.8156(5) 0.6421(5) 0.130(3) Uani 1 1 d . U
F8 F 1.0110(6) 0.8495(5) 0.7615(5) 0.160(4) Uani 1 1 d . U
F9 F 1.1340(3) 0.7444(3) 0.6953(4) 0.0801(18) Uani 1 1 d . U
F10 F 1.0313(4) 0.4976(3) 0.8941(3) 0.0553(13) Uani 1 1 d . U
F11 F 1.0071(4) 0.4063(3) 0.8045(3) 0.0575(13) Uani 1 1 d . U
F12 F 0.8772(3) 0.4569(3) 0.9162(3) 0.0549(13) Uani 1 1 d . U
F13 F 0.4888(4) 0.7337(3) 1.0814(3) 0.0678(15) Uani 1 1 d . U
F14 F 0.5900(3) 0.5962(3) 1.0536(2) 0.0436(11) Uani 1 1 d . U
F15 F 0.4171(3) 0.6098(3) 1.1083(2) 0.0513(12) Uani 1 1 d . U
F16 F 0.1823(3) 0.6814(4) 0.9178(3) 0.0766(17) Uani 1 1 d . U
F17 F 0.2492(4) 0.5385(4) 0.8800(4) 0.092(2) Uani 1 1 d . U
F18 F 0.2614(3) 0.6438(4) 0.7910(3) 0.0714(16) Uani 1 1 d . U
F19 F 0.6828(4) 0.2549(3) 0.7113(3) 0.0487(12) Uani 1 1 d . U
F20 F 0.5251(3) 0.3334(3) 0.7168(3) 0.0666(15) Uani 1 1 d . U
F21 F 0.6304(4) 0.2547(3) 0.6039(3) 0.0610(14) Uani 1 1 d . U
F22 F 0.8419(3) 0.4585(3) 0.3912(2) 0.0512(12) Uani 1 1 d . U
F23 F 0.9688(3) 0.3897(3) 0.4378(3) 0.0604(14) Uani 1 1 d . U
F24 F 0.9361(4) 0.5406(3) 0.4363(3) 0.0620(14) Uani 1 1 d . U
Fe1 Fe 0.99357(7) -0.12640(6) 0.20972(5) 0.0188(2) Uani 1 1 d . U
N1 N 0.8684(4) -0.0149(3) 0.2478(3) 0.0160(11) Uani 1 1 d . U
N2 N 0.9295(4) 0.0043(4) 0.1071(3) 0.0229(13) Uani 1 1 d . U
H2A H 0.9241 0.0313 0.0611 0.027 Uiso 1 1 calc R U
N3 N 0.8971(4) -0.1937(3) 0.1622(3) 0.0218(12) Uani 1 1 d . U
O1 O 1.0983(3) -0.0836(3) 0.0389(3) 0.0260(11) Uani 1 1 d . U
O2 O 1.1448(4) -0.0328(4) 0.2606(3) 0.0416(13) Uani 1 1 d . U
O3 O 1.1876(4) -0.2764(3) 0.1397(3) 0.0425(13) Uani 1 1 d . U
S1 S 0.92475(13) -0.19705(11) 0.33497(10) 0.0223(4) Uani 1 1 d . U
Cl2 Cl 0.59098(16) 0.37924(15) 0.41441(13) 0.0479(5) Uani 1 1 d . U
Cl3 Cl 0.56979(16) 0.10556(13) 1.05826(12) 0.0434(5) Uani 1 1 d . U
Cl4 Cl 0.7643(2) -0.14947(17) 0.91258(14) 0.0703(8) Uani 1 1 d . U

loop_
_atom_site_aniso_label
_atom_site_aniso_U_11
_atom_site_aniso_U_22
_atom_site_aniso_U_33
_atom_site_aniso_U_23
_atom_site_aniso_U_13
_atom_site_aniso_U_12
C1 0.021(3) 0.020(3) 0.021(3) 0.001(3) -0.002(3) -0.012(3)
C2 0.028(4) 0.020(3) 0.026(4) 0.004(3) -0.017(3) -0.008(3)
C3 0.022(3) 0.024(4) 0.031(4) 0.004(3) -0.006(3) -0.010(3)
C4 0.018(3) 0.021(3) 0.024(4) -0.001(3) -0.004(3) -0.007(3)
C5 0.020(3) 0.020(3) 0.018(3) 0.000(3) -0.005(3) -0.012(3)
C6 0.019(3) 0.025(4) 0.017(3) 0.005(3) -0.004(3) -0.014(3)
C7 0.024(3) 0.021(3) 0.020(3) -0.002(3) -0.005(3) -0.007(3)
C8 0.032(4) 0.036(4) 0.022(4) -0.006(3) -0.006(3) -0.012(3)
C9 0.041(4) 0.041(4) 0.029(4) 0.005(3) -0.021(3) -0.012(3)
C10 0.036(4) 0.029(4) 0.029(4) 0.007(3) -0.014(3) -0.007(3)
C11 0.020(3) 0.024(3) 0.020(3) 0.006(3) -0.004(3) -0.013(3)
C12 0.036(4) 0.029(4) 0.033(4) 0.013(3) -0.013(3) 0.000(3)
C13 0.023(3) 0.020(3) 0.023(4) -0.004(3) -0.011(3) -0.009(3)
C14 0.025(4) 0.027(4) 0.018(3) -0.001(3) -0.005(3) 0.000(3)
C15 0.030(4) 0.026(4) 0.027(4) -0.004(3) -0.010(3) -0.007(3)
C16 0.031(4) 0.018(3) 0.040(4) 0.003(3) -0.019(3) -0.006(3)
C17 0.032(4) 0.033(4) 0.060(5) 0.005(4) -0.022(4) -0.012(3)
C18 0.052(5) 0.034(4) 0.067(5) -0.003(4) -0.041(4) -0.008(4)
C19 0.050(5) 0.029(4) 0.045(5) 0.001(3) -0.025(4) -0.001(3)
C20 0.035(4) 0.019(3) 0.034(4) 0.002(3) -0.017(3) -0.003(3)
C21 0.012(3) 0.020(3) 0.016(3) 0.000(3) -0.002(3) -0.007(2)
C22 0.019(3) 0.016(3) 0.017(3) -0.002(3) -0.010(3) -0.002(2)
C23 0.016(3) 0.017(3) 0.022(3) 0.003(3) -0.010(3) -0.007(2)
C24 0.020(3) 0.023(4) 0.019(3) 0.006(3) -0.008(3) -0.004(3)
C25 0.013(3) 0.022(3) 0.025(4) 0.003(3) -0.007(3) -0.004(3)
C26 0.018(3) 0.011(3) 0.020(3) 0.001(3) -0.007(3) -0.007(2)
C27 0.027(4) 0.023(4) 0.028(4) 0.008(3) -0.017(3) -0.009(3)
C28 0.013(3) 0.022(3) 0.020(3) -0.002(3) -0.004(3) -0.002(3)
C29 0.013(3) 0.011(3) 0.010(3) -0.002(2) 0.000(2) -0.001(2)
C30 0.022(3) 0.008(3) 0.016(3) 0.002(2) -0.008(3) -0.001(2)
C31 0.021(3) 0.011(3) 0.025(4) -0.001(3) -0.010(3) -0.005(3)
C32 0.027(4) 0.021(4) 0.054(5) 0.009(3) -0.016(3) -0.008(3)
C33 0.015(3) 0.018(3) 0.031(4) -0.005(3) -0.008(3) -0.004(3)
C34 0.019(3) 0.019(3) 0.018(3) 0.002(3) -0.010(3) -0.004(3)
C35 0.025(4) 0.032(4) 0.033(4) 0.012(3) -0.015(3) -0.011(3)
C36 0.014(3) 0.016(3) 0.026(4) -0.001(3) -0.004(3) -0.006(2)
C37 0.013(3) 0.011(3) 0.018(3) 0.004(2) -0.009(3) 0.000(2)
C38 0.018(3) 0.019(3) 0.023(4) 0.003(3) -0.007(3) -0.001(3)
C39 0.022(3) 0.027(4) 0.019(3) 0.001(3) -0.011(3) -0.002(3)
C40 0.032(4) 0.040(4) 0.019(4) -0.002(3) -0.004(3) -0.008(3)
C41 0.021(3) 0.022(3) 0.015(3) 0.001(3) 0.004(3) -0.005(3)
C42 0.014(3) 0.025(3) 0.015(3) 0.000(3) -0.005(3) 0.003(3)
C43 0.022(4) 0.039(4) 0.030(4) 0.001(3) -0.007(3) -0.006(3)
C44 0.020(3) 0.014(3) 0.015(3) 0.002(2) -0.009(3) -0.003(2)
C45 0.013(3) 0.018(3) 0.021(3) 0.001(3) -0.008(3) 0.001(2)
C46 0.016(3) 0.015(3) 0.016(3) 0.001(3) -0.004(3) -0.008(2)
C47 0.018(3) 0.019(3) 0.024(3) 0.002(3) -0.012(3) -0.005(3)
C48 0.036(4) 0.019(4) 0.036(4) 0.000(3) -0.009(3) -0.011(3)
C49 0.018(3) 0.022(3) 0.022(3) -0.007(3) -0.005(3) 0.003(3)
C50 0.015(3) 0.029(4) 0.013(3) -0.003(3) -0.006(3) 0.000(3)
C51 0.032(4) 0.038(4) 0.030(4) -0.007(3) -0.007(3) -0.011(3)
C52 0.015(3) 0.022(3) 0.020(3) 0.004(3) -0.008(3) -0.006(3)
C54 0.035(4) 0.049(5) 0.038(4) 0.007(4) -0.020(3) -0.018(3)
C55 0.038(4) 0.048(5) 0.040(4) 0.003(4) -0.017(4) -0.002(3)
C56 0.063(5) 0.046(5) 0.042(5) -0.008(4) -0.018(4) 0.002(4)
B1 0.014(3) 0.013(4) 0.023(4) 0.000(3) -0.003(3) -0.007(3)
F1 0.077(3) 0.038(3) 0.025(2) -0.0059(19) -0.018(2) 0.012(2)
F2 0.029(2) 0.073(3) 0.024(2) 0.004(2) -0.0133(18) -0.020(2)
F3 0.055(3) 0.047(3) 0.029(2) 0.0203(19) -0.022(2) -0.033(2)
F4 0.038(3) 0.034(3) 0.065(3) -0.017(2) 0.011(2) -0.007(2)
F5 0.098(4) 0.015(2) 0.039(3) 0.0024(19) -0.014(2) -0.012(2)
F6 0.070(3) 0.035(3) 0.073(3) -0.018(2) -0.054(3) 0.003(2)
F7 0.117(5) 0.186(6) 0.176(6) 0.159(6) -0.114(5) -0.134(5)
F8 0.149(6) 0.088(5) 0.186(7) -0.079(5) 0.076(5) -0.101(4)
F9 0.031(3) 0.059(3) 0.159(5) 0.058(3) -0.034(3) -0.027(2)
F10 0.068(3) 0.045(3) 0.086(4) 0.032(2) -0.064(3) -0.027(2)
F11 0.091(4) 0.026(2) 0.054(3) 0.002(2) -0.034(3) 0.011(2)
F12 0.043(3) 0.062(3) 0.063(3) 0.042(3) -0.019(2) -0.018(2)
F13 0.136(5) 0.043(3) 0.031(3) -0.008(2) -0.043(3) -0.008(3)
F14 0.038(3) 0.066(3) 0.033(2) 0.008(2) -0.020(2) -0.010(2)
F15 0.039(3) 0.092(4) 0.024(2) 0.018(2) -0.007(2) -0.022(2)
F16 0.017(2) 0.129(5) 0.073(4) -0.031(3) -0.007(2) 0.001(3)
F17 0.071(4) 0.062(4) 0.189(6) 0.048(4) -0.092(4) -0.041(3)
F18 0.035(3) 0.155(5) 0.043(3) 0.035(3) -0.024(2) -0.044(3)
F19 0.070(3) 0.041(3) 0.052(3) 0.029(2) -0.034(2) -0.029(2)
F20 0.037(3) 0.031(3) 0.117(4) 0.004(3) 0.001(3) -0.018(2)
F21 0.122(4) 0.038(3) 0.042(3) 0.005(2) -0.034(3) -0.050(3)
F22 0.040(3) 0.097(4) 0.017(2) -0.002(2) -0.006(2) -0.021(2)
F23 0.034(3) 0.080(4) 0.045(3) -0.013(2) 0.005(2) 0.013(2)
F24 0.071(3) 0.069(3) 0.036(3) -0.008(2) 0.016(2) -0.047(3)
Fe1 0.0186(5) 0.0207(5) 0.0182(5) 0.0005(4) -0.0063(4) -0.0060(4)
N1 0.015(3) 0.017(3) 0.016(3) 0.003(2) -0.001(2) -0.009(2)
N2 0.032(3) 0.027(3) 0.012(3) 0.001(2) -0.009(2) -0.006(2)
N3 0.031(3) 0.010(3) 0.024(3) 0.006(2) -0.010(3) -0.002(2)
O1 0.025(3) 0.032(3) 0.019(3) -0.002(2) -0.006(2) -0.001(2)
O2 0.034(3) 0.062(4) 0.034(3) -0.011(3) -0.011(2) -0.021(3)
O3 0.041(3) 0.043(3) 0.037(3) -0.006(3) -0.011(3) 0.005(3)
S1 0.0233(9) 0.0237(9) 0.0213(9) 0.0046(7) -0.0079(7) -0.0068(7)
Cl2 0.0446(12) 0.0581(14) 0.0486(13) -0.0045(10) -0.0218(10) -0.0161(10)
Cl3 0.0486(12) 0.0353(11) 0.0432(12) -0.0045(9) -0.0155(10) 0.0011(9)
Cl4 0.0840(18) 0.0646(16) 0.0461(14) -0.0204(12) -0.0203(13) 0.0250(13)

loop_
_atom_type_symbol
_atom_type_description
_atom_type_scat_dispersion_real
_atom_type_scat_dispersion_imag
_atom_type_scat_source
C C 0.0033 0.0016 'International Tables Vol C Tables 4.2.6.8 and 6.1.1.4'
H H 0.0000 0.0000 'International Tables Vol C Tables 4.2.6.8 and 6.1.1.4'
B B 0.0013 0.0007 'International Tables Vol C Tables 4.2.6.8 and 6.1.1.4'
F F 0.0171 0.0103 'International Tables Vol C Tables 4.2.6.8 and 6.1.1.4'
Fe Fe 0.3463 0.8444 'International Tables Vol C Tables 4.2.6.8 and 6.1.1.4'
N N 0.0061 0.0033 'International Tables Vol C Tables 4.2.6.8 and 6.1.1.4'
O O 0.0106 0.0060 'International Tables Vol C Tables 4.2.6.8 and 6.1.1.4'
S S 0.1246 0.1234 'International Tables Vol C Tables 4.2.6.8 and 6.1.1.4'
Cl Cl 0.1484 0.1585 'International Tables Vol C Tables 4.2.6.8 and 6.1.1.4'

loop_
_geom_angle_atom_site_label_1
_geom_angle_atom_site_label_2
_geom_angle_atom_site_label_3
_geom_angle
_geom_angle_site_symmetry_1
N1 C1 N2 115.0(5) .
N1 C1 C2 123.3(6) .
N2 C1 C2 121.7(6) .
C3 C2 C1 117.1(6) .
C3 C2 H2 121.4 .
C1 C2 H2 121.4 .
C2 C3 C4 120.3(6) .
C2 C3 H3 119.8 .
C4 C3 H3 119.8 .
C3 C4 C5 120.1(6) .
C3 C4 H4 119.9 .
C5 C4 H4 119.9 .
N1 C5 C4 120.5(6) .
N1 C5 C6 120.3(5) .
C4 C5 C6 119.1(5) .
C11 C6 C7 116.9(6) .
C11 C6 C5 127.2(5) .
C7 C6 C5 115.9(5) .
C8 C7 C6 122.1(6) .
C8 C7 H7 119.0 .
C6 C7 H7 119.0 .
C7 C8 C9 120.4(6) .
C7 C8 H8 119.8 .
C9 C8 H8 119.8 .
C10 C9 C8 119.3(6) .
C10 C9 H9 120.3 .
C8 C9 H9 120.3 .
C9 C10 C11 121.0(6) .
C9 C10 H10 119.5 .
C11 C10 H10 119.5 .
C10 C11 C6 120.2(6) .
C10 C11 S1 119.9(5) .
C6 C11 S1 119.8(5) .
S1 C12 H12A 109.5 .
S1 C12 H12B 109.5 .
H12A C12 H12B 109.5 .
S1 C12 H12C 109.5 .
H12A C12 H12C 109.5 .
H12B C12 H12C 109.5 .
O1 C13 N2 118.7(5) .
O1 C13 Fe1 130.6(5) .
N2 C13 Fe1 110.3(4) .
O2 C14 Fe1 176.1(6) .
O3 C15 Fe1 175.5(6) .
N3 C16 C17 123.1(7) .
N3 C16 H16 118.4 .
C17 C16 H16 118.4 .
C16 C17 C18 118.3(7) .
C16 C17 H17 120.8 .
C18 C17 H17 120.8 .
C19 C18 C17 118.7(7) .
C19 C18 H18 120.6 .
C17 C18 H18 120.6 .
C18 C19 C20 119.8(7) .
C18 C19 H19 120.1 .
C20 C19 H19 120.1 .
N3 C20 C19 122.5(7) .
N3 C20 H20 118.8 .
C19 C20 H20 118.8 .
C22 C21 C28 115.9(5) .
C22 C21 B1 123.6(5) .
C28 C21 B1 120.3(5) .
C21 C22 C23 122.5(6) .
C21 C22 H22 118.8 .
C23 C22 H22 118.8 .
C25 C23 C22 120.0(6) .
C25 C23 C24 120.1(5) .
C22 C23 C24 119.9(5) .
F1 C24 F3 106.9(5) .
F1 C24 F2 105.4(5) .
F3 C24 F2 104.1(5) .
F1 C24 C23 114.1(5) .
F3 C24 C23 113.3(5) .
F2 C24 C23 112.3(5) .
C23 C25 C26 118.6(6) .
C23 C25 H25 120.7 .
C26 C25 H25 120.7 .
C25 C26 C28 121.0(5) .
C25 C26 C27 119.3(5) .
C28 C26 C27 119.7(5) .
F6 C27 F5 106.4(5) .
F6 C27 F4 106.1(5) .
F5 C27 F4 104.1(5) .
F6 C27 C26 114.2(5) .
F5 C27 C26 113.4(5) .
F4 C27 C26 111.8(5) .
C21 C28 C26 121.9(6) .
C21 C28 H28 119.1 .
C26 C28 H28 119.1 .
C36 C29 C30 114.8(5) .
C36 C29 B1 119.0(5) .
C30 C29 B1 125.9(5) .
C31 C30 C29 122.4(5) .
C31 C30 H30 118.8 .
C29 C30 H30 118.8 .
C30 C31 C33 120.7(5) .
C30 C31 C32 120.5(5) .
C33 C31 C32 118.8(5) .
F7 C32 F8 104.0(7) .
F7 C32 F9 105.0(7) .
F8 C32 F9 102.5(7) .
F7 C32 C31 115.3(6) .
F8 C32 C31 112.5(6) .
F9 C32 C31 116.0(6) .
C34 C33 C31 118.3(5) .
C34 C33 H33 120.9 .
C31 C33 H33 120.9 .
C33 C34 C36 120.7(5) .
C33 C34 C35 119.0(5) .
C36 C34 C35 120.2(5) .
F10 C35 F12 105.5(5) .
F10 C35 F11 106.6(5) .
F12 C35 F11 104.9(6) .
F10 C35 C34 113.9(5) .
F12 C35 C34 113.3(5) .
F11 C35 C34 111.9(5) .
C34 C36 C29 123.1(5) .
C34 C36 H36 118.5 .
C29 C36 H36 118.5 .
C38 C37 C44 115.9(5) .
C38 C37 B1 125.2(5) .
C44 C37 B1 118.8(5) .
C39 C38 C37 122.5(6) .
C39 C38 H38 118.8 .
C37 C38 H38 118.8 .
C38 C39 C41 120.3(6) .
C38 C39 C40 120.0(6) .
C41 C39 C40 119.6(6) .
F13 C40 F15 106.5(6) .
F13 C40 F14 104.4(6) .
F15 C40 F14 104.2(5) .
F13 C40 C39 114.0(6) .
F15 C40 C39 114.4(6) .
F14 C40 C39 112.4(5) .
C42 C41 C39 118.9(6) .
C42 C41 H41 120.5 .
C39 C41 H41 120.5 .
C41 C42 C44 120.6(6) .
C41 C42 C43 118.5(5) .
C44 C42 C43 120.9(5) .
F17 C43 F18 107.7(6) .
F17 C43 F16 105.3(6) .
F18 C43 F16 104.2(6) .
F17 C43 C42 113.3(6) .
F18 C43 C42 113.2(6) .
F16 C43 C42 112.4(6) .
C42 C44 C37 121.7(5) .
C42 C44 H44 119.1 .
C37 C44 H44 119.1 .
C46 C45 C52 115.0(5) .
C46 C45 B1 125.2(5) .
C52 C45 B1 119.8(5) .
C45 C46 C47 122.2(6) .
C45 C46 H46 118.9 .
C47 C46 H46 118.9 .
C49 C47 C46 120.6(6) .
C49 C47 C48 120.4(6) .
C46 C47 C48 119.0(6) .
F20 C48 F19 105.9(6) .
F20 C48 F21 107.2(6) .
F19 C48 F21 105.1(5) .
F20 C48 C47 113.9(5) .
F19 C48 C47 112.4(6) .
F21 C48 C47 111.8(6) .
C47 C49 C50 118.6(6) .
C47 C49 H49 120.7 .
C50 C49 H49 120.7 .
C52 C50 C49 120.5(6) .
C52 C50 C51 121.2(6) .
C49 C50 C51 118.2(6) .
F24 C51 F22 108.1(6) .
F24 C51 F23 104.4(6) .
F22 C51 F23 104.7(6) .
F24 C51 C50 114.4(6) .
F22 C51 C50 113.0(6) .
F23 C51 C50 111.4(6) .
C50 C52 C45 123.1(6) .
C50 C52 H52 118.4 .
C45 C52 H52 118.4 .
C54 C54 Cl2 110.7(7) 2_666
C54 C54 H54A 109.5 2_666
Cl2 C54 H54A 109.5 .
C54 C54 H54B 109.5 2_666
Cl2 C54 H54B 109.5 .
H54A C54 H54B 108.1 .
C56 C55 Cl3 109.2(5) .
C56 C55 H55A 109.8 .
Cl3 C55 H55A 109.8 .
C56 C55 H55B 109.8 .
Cl3 C55 H55B 109.8 .
H55A C55 H55B 108.3 .
C55 C56 Cl4 108.2(5) .
C55 C56 H56A 110.1 .
Cl4 C56 H56A 110.1 .
C55 C56 H56B 110.1 .
Cl4 C56 H56B 110.1 .
H56A C56 H56B 108.4 .
C45 B1 C29 104.2(5) .
C45 B1 C37 110.9(5) .
C29 B1 C37 111.6(5) .
C45 B1 C21 111.4(5) .
C29 B1 C21 111.3(5) .
C37 B1 C21 107.5(5) .
C14 Fe1 C15 87.4(3) .
C14 Fe1 C13 92.3(3) .
C15 Fe1 C13 91.7(3) .
C14 Fe1 N1 92.3(2) .
C15 Fe1 N1 174.3(3) .
C13 Fe1 N1 82.7(2) .
C14 Fe1 N3 175.3(3) .
C15 Fe1 N3 90.9(3) .
C13 Fe1 N3 83.4(2) .
N1 Fe1 N3 89.02(19) .
C14 Fe1 S1 96.8(2) .
C15 Fe1 S1 95.9(2) .
C13 Fe1 S1 168.39(19) .
N1 Fe1 S1 89.77(14) .
N3 Fe1 S1 87.71(15) .
C1 N1 C5 118.0(5) .
C1 N1 Fe1 110.8(4) .
C5 N1 Fe1 131.1(4) .
C1 N2 C13 118.1(5) .
C1 N2 H2A 120.9 .
C13 N2 H2A 120.9 .
C16 N3 C20 117.5(6) .
C16 N3 Fe1 122.3(4) .
C20 N3 Fe1 120.2(4) .
C11 S1 C12 103.3(3) .
C11 S1 Fe1 105.3(2) .
C12 S1 Fe1 109.1(2) .

loop_
_geom_bond_atom_site_label_1
_geom_bond_atom_site_label_2
_geom_bond_distance
_geom_bond_site_symmetry_2
C1 N1 1.344(7) .
C1 N2 1.368(7) .
C1 C2 1.404(8) .
C2 C3 1.370(8) .
C2 H2 0.9500 .
C3 C4 1.377(8) .
C3 H3 0.9500 .
C4 C5 1.382(8) .
C4 H4 0.9500 .
C5 N1 1.369(7) .
C5 C6 1.497(8) .
C6 C11 1.407(8) .
C6 C7 1.417(8) .
C7 C8 1.355(8) .
C7 H7 0.9500 .
C8 C9 1.387(9) .
C8 H8 0.9500 .
C9 C10 1.378(9) .
C9 H9 0.9500 .
C10 C11 1.392(8) .
C10 H10 0.9500 .
C11 S1 1.774(6) .
C12 S1 1.813(6) .
C12 H12A 0.9800 .
C12 H12B 0.9800 .
C12 H12C 0.9800 .
C13 O1 1.249(7) .
C13 N2 1.383(7) .
C13 Fe1 1.920(6) .
C14 O2 1.146(7) .
C14 Fe1 1.769(7) .
C15 O3 1.145(7) .
C15 Fe1 1.772(7) .
C16 N3 1.336(8) .
C16 C17 1.386(9) .
C16 H16 0.9500 .
C17 C18 1.390(10) .
C17 H17 0.9500 .
C18 C19 1.368(10) .
C18 H18 0.9500 .
C19 C20 1.371(9) .
C19 H19 0.9500 .
C20 N3 1.354(8) .
C20 H20 0.9500 .
C21 C22 1.391(8) .
C21 C28 1.393(8) .
C21 B1 1.652(9) .
C22 C23 1.404(8) .
C22 H22 0.9500 .
C23 C25 1.378(8) .
C23 C24 1.491(8) .
C24 F1 1.331(7) .
C24 F3 1.337(7) .
C24 F2 1.347(7) .
C25 C26 1.378(8) .
C25 H25 0.9500 .
C26 C28 1.395(8) .
C26 C27 1.502(8) .
C27 F6 1.315(7) .
C27 F5 1.329(7) .
C27 F4 1.344(7) .
C28 H28 0.9500 .
C29 C36 1.397(8) .
C29 C30 1.413(8) .
C29 B1 1.643(9) .
C30 C31 1.382(8) .
C30 H30 0.9500 .
C31 C33 1.387(8) .
C31 C32 1.478(8) .
C32 F7 1.277(8) .
C32 F8 1.292(9) .
C32 F9 1.293(7) .
C33 C34 1.380(8) .
C33 H33 0.9500 .
C34 C36 1.381(8) .
C34 C35 1.497(8) .
C35 F10 1.324(7) .
C35 F12 1.335(7) .
C35 F11 1.342(8) .
C36 H36 0.9500 .
C37 C38 1.404(8) .
C37 C44 1.409(8) .
C37 B1 1.644(9) .
C38 C39 1.383(8) .
C38 H38 0.9500 .
C39 C41 1.386(8) .
C39 C40 1.478(9) .
C40 F13 1.322(8) .
C40 F15 1.339(7) .
C40 F14 1.351(7) .
C41 C42 1.384(8) .
C41 H41 0.9500 .
C42 C44 1.390(8) .
C42 C43 1.502(8) .
C43 F17 1.291(8) .
C43 F18 1.319(8) .
C43 F16 1.324(7) .
C44 H44 0.9500 .
C45 C46 1.400(8) .
C45 C52 1.410(8) .
C45 B1 1.641(9) .
C46 C47 1.409(8) .
C46 H46 0.9500 .
C47 C49 1.380(8) .
C47 C48 1.492(8) .
C48 F20 1.321(8) .
C48 F19 1.340(7) .
C48 F21 1.342(7) .
C49 C50 1.386(8) .
C49 H49 0.9500 .
C50 C52 1.381(8) .
C50 C51 1.486(9) .
C51 F24 1.323(8) .
C51 F22 1.327(7) .
C51 F23 1.354(8) .
C52 H52 0.9500 .
C54 C54 1.476(13) 2_666
C54 Cl2 1.783(7) .
C54 H54A 0.9900 .
C54 H54B 0.9900 .
C55 C56 1.484(10) .
C55 Cl3 1.792(7) .
C55 H55A 0.9900 .
C55 H55B 0.9900 .
C56 Cl4 1.792(7) .
C56 H56A 0.9900 .
C56 H56B 0.9900 .
Fe1 N1 1.996(5) .
Fe1 N3 2.061(5) .
Fe1 S1 2.3257(18) .
N2 H2A 0.8800 .
